data_9016503
loop_
_publ_author_name
'Evans, H. T.'

_publ_section_title
;
 Djurleite (Cu1.94S) and low chalcocite (Cu2S): New crystal structure studies
;
_journal_name_full Science
_journal_page_first 356
_journal_page_last 358
_journal_paper_doi 10.1126/science.203.4378.356
_journal_volume 203
_journal_year 1979
_chemical_compound_source 'Ozark Lead Co. mine, Sweetwater, Missouri'
_chemical_formula_sum 'Cu62 S31'
_chemical_name_mineral Djurleite
_space_group_IT_number 14
_symmetry_space_group_name_Hall '-P 2yn'
_symmetry_space_group_name_H-M 'P 1 21/n 1'
_cell_angle_alpha 90
_cell_angle_beta 90.13
_cell_angle_gamma 90
_cell_length_a 26.897
_cell_length_b 15.745
_cell_length_c 13.565
_cell_formula_units_Z 4
_cell_volume 5744.671
_database_code_amcsd 0019203
_exptl_crystal_density_diffrn 5.705
_cod_database_code 9016503

loop_
_space_group_symop_operation_xyz
x,y,z
1/2+x,1/2-y,1/2+z
1/2-x,1/2+y,1/2-z
-x,-y,-z

loop_
_atom_site_label
_atom_site_fract_x
_atom_site_fract_y
_atom_site_fract_z
Cu1 0.05850 0.49950 0.00130
Cu2 0.06290 0.75460 0.00570
Cu3 0.06580 0.12870 0.24630
Cu4 0.06660 0.98910 0.49500
Cu5 0.05470 0.24320 0.50000
Cu6 0.06370 0.50880 0.49610
Cu7 0.06740 0.11300 0.75880
Cu8 0.06180 0.36010 0.74290
Cu9 0.06840 0.61530 0.75500
Cu10 0.18820 0.99890 0.99750
Cu11 0.19320 0.25380 0.99470
Cu12 0.18010 0.74540 0.98950
Cu13 0.18860 0.12580 0.23910
Cu14 0.19440 0.62130 0.24980
Cu15 0.19010 0.87070 0.24240
Cu16 0.18170 0.99860 0.48330
Cu17 0.19400 0.75080 0.49550
Cu18 0.18160 0.13370 0.75450
Cu19 0.18900 0.38520 0.74120
Cu20 0.19310 0.87730 0.73850
Cu21 0.01610 0.15360 0.06560
Cu22 0.01690 0.38990 0.13760
Cu23 0.01800 0.63410 0.12450
Cu24 0.01480 0.87700 0.12500
Cu25 0.01460 0.28960 0.30530
Cu26 0.01640 0.46450 0.31790
Cu27 0.01770 0.73940 0.33350
Cu28 0.01400 0.10480 0.59030
Cu29 0.01120 0.38800 0.56220
Cu30 0.01760 0.85980 0.63280
Cu31 0.01430 0.96680 0.81290
Cu32 0.10820 0.08150 0.07210
Cu33 0.10680 0.34230 0.06380
Cu34 0.10320 0.91080 0.05000
Cu35 0.10810 0.53470 0.31200
Cu36 0.11200 0.76770 0.32520
Cu37 0.10860 0.95630 0.31690
Cu38 0.10820 0.65900 0.56220
Cu39 0.10750 0.83360 0.55890
Cu40 0.10490 0.00730 0.88860
Cu41 0.10770 0.25000 0.87880
Cu42 0.11290 0.47120 0.83290
Cu43 0.10910 0.77400 0.81610
Cu44 0.13920 0.49920 0.12770
Cu45 0.13720 0.73370 0.14930
Cu46 0.13920 0.16970 0.42330
Cu47 0.13970 0.36390 0.42050
Cu48 0.14040 0.00640 0.65880
Cu49 0.14530 0.25540 0.61000
Cu50 0.14430 0.50290 0.61620
Cu51 0.14200 0.59600 0.92930
Cu52 0.22410 0.28860 0.18520
Cu53 0.23030 0.46200 0.19770
Cu54 0.23460 0.13670 0.42270
Cu55 0.23460 0.39040 0.40620
Cu56 0.23080 0.58720 0.43580
Cu57 0.23440 0.54110 0.69270
Cu58 0.23250 0.71420 0.68110
Cu59 0.23060 0.40970 0.93730
Cu60 0.23730 0.63490 0.87380
Cu61 0.23590 0.85610 0.91230
Cu62 0.12700 0.26120 0.24540
S1 0.06520 0.99170 0.17340
S2 0.05710 0.25720 0.16130
S3 0.05800 0.51310 0.17510
S4 0.05620 0.75460 0.17510
S5 0.06150 0.11760 0.41360
S6 0.05710 0.37170 0.42110
S7 0.07000 0.63290 0.41060
S8 0.06740 0.86370 0.41370
S9 0.05700 0.99260 0.66290
S10 0.06630 0.23470 0.66740
S11 0.06510 0.49050 0.66780
S12 0.06920 0.74590 0.67250
S13 0.06530 0.13110 0.92720
S14 0.06360 0.37460 0.91520
S15 0.06160 0.62950 0.92520
S16 0.06560 0.87330 0.90230
S17 0.18880 0.12900 0.07340
S18 0.18700 0.38230 0.07980
S19 0.18240 0.62350 0.07900
S20 0.18360 0.86870 0.07370
S21 0.18920 0.00370 0.32090
S22 0.19260 0.25550 0.34010
S23 0.18760 0.49550 0.33820
S24 0.19490 0.74710 0.32780
S25 0.18270 0.12410 0.57680
S26 0.18290 0.37740 0.57370
S27 0.19000 0.62240 0.57990
S28 0.18700 0.87840 0.57430
S29 0.18470 0.99910 0.82540
S30 0.18750 0.26050 0.82880
S31 0.19230 0.50860 0.83850

loop_
_cod_related_entry_id
_cod_related_entry_database
_cod_related_entry_code
1 AMCSD 0019203
